data_2010669
loop_
_publ_author_name
'Casari, Barbara M.'
'Langer, Vratislav'

_publ_section_title
;
 Zirconium dihydroxide chromate
;
_journal_issue 2
_journal_name_full 'Acta Crystallographica Section C'
_journal_page_first e36
_journal_page_last e37
_journal_paper_doi 10.1107/S0108270100000421
_journal_volume 56
_journal_year 2000
_chemical_formula_iupac 'Zr (O H)2 Cr O4'
_chemical_formula_moiety 'Zr 4+, (HO -)2, CrO4 2-'
_chemical_formula_sum 'Cr H2 O6 Zr'
_chemical_formula_weight 241.23
_chemical_name_systematic
;
Zirconium dihydroxide chromate
;
_space_group_IT_number 141
_symmetry_cell_setting tetragonal
_symmetry_space_group_name_Hall '-I 4bd 2'
_symmetry_space_group_name_H-M 'I 41/a m d :2'
_cell_angle_alpha 90.00
_cell_angle_beta 90.00
_cell_angle_gamma 90.00
_cell_formula_units_Z 12
_cell_length_a 6.87090(10)
_cell_length_b 6.87090(10)
_cell_length_c 29.0432(2)
_cell_measurement_reflns_used 5231
_cell_measurement_temperature 293(2)
_cell_measurement_theta_max 33
_cell_measurement_theta_min 2
_cell_volume 1371.11(3)
_computing_cell_refinement 'SAINT (Siemens, 1995)'
_computing_data_collection 'SMART (Siemens, 1995)'
_computing_data_reduction 'SAINT (Siemens, 1995) and SADABS (Sheldrick, 1996)'
_computing_molecular_graphics 'SHELXTL (Bruker, 1997)'
_computing_structure_refinement 'SHELXTL (Bruker, 1997)'
_computing_structure_solution 'SHELXTL (Bruker, 1997)'
_diffrn_ambient_temperature 293(2)
_diffrn_measured_fraction_theta_full .977
_diffrn_measured_fraction_theta_max .977
_diffrn_measurement_device_type 'Siemens SMART CCD'
_diffrn_measurement_method \w
_diffrn_radiation_monochromator graphite
_diffrn_radiation_source 'fine-focus sealed tube'
_diffrn_radiation_type MoK\a
_diffrn_radiation_wavelength .71073
_diffrn_reflns_av_R_equivalents .035
_diffrn_reflns_av_sigmaI/netI .0221
_diffrn_reflns_limit_h_max 10
_diffrn_reflns_limit_h_min -7
_diffrn_reflns_limit_k_max 9
_diffrn_reflns_limit_k_min -10
_diffrn_reflns_limit_l_max 35
_diffrn_reflns_limit_l_min -43
_diffrn_reflns_number 4914
_diffrn_reflns_theta_full 33.03
_diffrn_reflns_theta_max 33.03
_diffrn_reflns_theta_min 2.81
_diffrn_standards_decay_% 'checked by recollecting the first 50 frames;  0 '
_diffrn_standards_number 0
_exptl_absorpt_coefficient_mu 4.590
_exptl_absorpt_correction_T_max .838
_exptl_absorpt_correction_T_min .657
_exptl_absorpt_correction_type multi-scan
_exptl_absorpt_process_details '(Sheldrick, 1996)'
_exptl_crystal_colour red
_exptl_crystal_density_diffrn 3.506
_exptl_crystal_density_method 'not measured'
_exptl_crystal_description 'Square plate'
_exptl_crystal_F_000 1331
_exptl_crystal_size_max .10
_exptl_crystal_size_mid .10
_exptl_crystal_size_min .04
_refine_diff_density_max .801
_refine_diff_density_min -1.021
_refine_ls_extinction_coef .00063(15)
_refine_ls_extinction_method SHELXL97
_refine_ls_goodness_of_fit_ref 1.040
_refine_ls_hydrogen_treatment none
_refine_ls_matrix_type full
_refine_ls_number_parameters 52
_refine_ls_number_reflns 731
_refine_ls_number_restraints 0
_refine_ls_restrained_S_all 1.040
_refine_ls_R_factor_all .031
_refine_ls_R_factor_gt .025
_refine_ls_shift/su_max <0.001
_refine_ls_shift/su_mean .000
_refine_ls_structure_factor_coef Fsqd
_refine_ls_weighting_details 'calc w = 1/[\s^2^(Fo^2^)+(0.0379P)^2^+5.9927P] where P = (Fo^2^+2Fc^2^)/3'
_refine_ls_weighting_scheme calc
_refine_ls_wR_factor_ref .070
_reflns_number_gt 638
_reflns_number_total 731
_reflns_threshold_expression I>2\s(I)
_cod_data_source_file qb0152.cif
_cod_data_source_block I
_cod_original_sg_symbol_H-M 'I 41/a m d'
_cod_database_code 2010669
_cod_database_fobs_code 2010669

loop_
_symmetry_equiv_pos_as_xyz
'x, y, z'
'-x+1/2, -y, z+1/2'
'-y+1/4, x+3/4, z+1/4'
'y+1/4, -x+1/4, z+3/4'
'-x+1/2, y, -z+1/2'
'x, -y, -z'
'y+1/4, x+3/4, -z+1/4'
'-y+1/4, -x+1/4, -z+3/4'
'x+1/2, y+1/2, z+1/2'
'-x+1, -y+1/2, z+1'
'-y+3/4, x+5/4, z+3/4'
'y+3/4, -x+3/4, z+5/4'
'-x+1, y+1/2, -z+1'
'x+1/2, -y+1/2, -z+1/2'
'y+3/4, x+5/4, -z+3/4'
'-y+3/4, -x+3/4, -z+5/4'
'-x, -y, -z'
'x-1/2, y, -z-1/2'
'y-1/4, -x-3/4, -z-1/4'
'-y-1/4, x-1/4, -z-3/4'
'x-1/2, -y, z-1/2'
'-x, y, z'
'-y-1/4, -x-3/4, z-1/4'
'y-1/4, x-1/4, z-3/4'
'-x+1/2, -y+1/2, -z+1/2'
'x, y+1/2, -z'
'y+1/4, -x-1/4, -z+1/4'
'-y+1/4, x+1/4, -z-1/4'
'x, -y+1/2, z'
'-x+1/2, y+1/2, z+1/2'
'-y+1/4, -x-1/4, z+1/4'
'y+1/4, x+1/4, z-1/4'

loop_
_atom_site_label
_atom_site_fract_x
_atom_site_fract_y
_atom_site_fract_z
_atom_site_U_iso_or_equiv
_atom_site_adp_type
_atom_site_calc_flag
_atom_site_refinement_flags
_atom_site_occupancy
_atom_site_disorder_assembly
_atom_site_disorder_group
_atom_site_type_symbol
Zr1 .0000 .7500 .125000 .01240(15) Uani d S 1 . . Zr
Zr2 .5000 .7500 .082939(14) .00889(13) Uani d S 1 . . Zr
Cr1 .0000 .7500 .02349(5) .0129(3) Uani d SP .50 . . Cr
Cr2 .43089(15) .2500 .04577(3) .00839(18) Uani d SP .50 . . Cr
O1 .5000 .4492(4) .07498(8) .0182(5) Uani d S 1 . . O
O2 .1937(3) .7500 .06262(8) .0152(4) Uani d S 1 . . O
O3 .5000 .7500 .00595(13) .0296(10) Uani d S 1 . . O
O4 .6933(3) .7500 .14003(8) .0149(4) Uani d S 1 . . O
O5 .2010(8) .2500 .03892(18) .0217(10) Uani d SP .50 . . O
O6 .0000 .5637(9) -.0086(2) .0308(13) Uani d SP .50 . . O

loop_
_atom_site_aniso_label
_atom_site_aniso_U_11
_atom_site_aniso_U_22
_atom_site_aniso_U_33
_atom_site_aniso_U_12
_atom_site_aniso_U_13
_atom_site_aniso_U_23
Zr1 .00641(18) .00641(18) .0244(3) .000 .000 .000
Zr2 .00658(19) .0074(2) .0127(2) .000 .000 .000
Cr1 .0121(6) .0144(7) .0121(6) .000 .000 .000
Cr2 .0100(4) .0065(4) .0086(4) .000 .0013(3) .000
O1 .0280(13) .0084(10) .0182(10) .000 .000 -.0019(8)
O2 .0103(10) .0222(12) .0131(9) .000 .0003(8) .000
O3 .056(3) .024(2) .0092(14) .000 .000 .000
O4 .0076(10) .0244(12) .0128(9) .000 -.0003(8) .000
O5 .013(2) .032(3) .020(2) .000 .0005(18) .000
O6 .042(3) .026(3) .024(3) .000 .000 -.012(2)

loop_
_atom_type_symbol
_atom_type_description
_atom_type_scat_dispersion_real
_atom_type_scat_dispersion_imag
_atom_type_scat_source
O O1- .0106 .0060 'International Tables Vol C Tables 4.2.6.8 and 6.1.1.4'
Cr Cr3+ .3209 .6236 'International Tables Vol C Tables 4.2.6.8 and 6.1.1.4'
Zr Zr4+ -2.9673 .5597 'International Tables Vol C Tables 4.2.6.8 and 6.1.1.4'

loop_
_geom_angle_atom_site_label_1
_geom_angle_atom_site_label_2
_geom_angle_atom_site_label_3
_geom_angle_site_symmetry_1
_geom_angle_site_symmetry_3
_geom_angle
_geom_angle_publ_flag
O4 Zr1 O4 20_656 27_475 156.60(12) ?
O4 Zr1 O4 20_656 10_564 92.36(2) ?
O4 Zr1 O4 27_475 10_564 92.36(2) ?
O4 Zr1 O4 20_656 1_455 92.36(2) ?
O4 Zr1 O4 27_475 1_455 92.36(2) ?
O4 Zr1 O4 10_564 1_455 156.59(12) ?
O4 Zr1 O2 20_656 10_464 80.59(5) ?
O4 Zr1 O2 27_475 10_464 80.59(5) ?
O4 Zr1 O2 10_564 10_464 138.01(8) ?
O4 Zr1 O2 1_455 10_464 65.40(9) ?
O4 Zr1 O2 20_656 . 80.59(5) ?
O4 Zr1 O2 27_475 . 80.59(5) ?
O4 Zr1 O2 10_564 . 65.40(9) yes
O4 Zr1 O2 1_455 . 138.01(8) ?
O2 Zr1 O2 10_464 . 72.61(12) yes
O4 Zr1 O2 20_656 20_666 138.01(8) ?
O4 Zr1 O2 27_475 20_666 65.40(9) ?
O4 Zr1 O2 10_564 20_666 80.59(5) ?
O4 Zr1 O2 1_455 20_666 80.59(5) ?
O2 Zr1 O2 10_464 20_666 130.50(7) ?
O2 Zr1 O2 . 20_666 130.50(7) ?
O4 Zr1 O2 20_656 27_465 65.40(9) ?
O4 Zr1 O2 27_475 27_465 138.01(8) ?
O4 Zr1 O2 10_564 27_465 80.59(5) ?
O4 Zr1 O2 1_455 27_465 80.59(5) ?
O2 Zr1 O2 10_464 27_465 130.50(7) ?
O2 Zr1 O2 . 27_465 130.50(7) ?
O2 Zr1 O2 20_666 27_465 72.61(12) ?
O1 Zr2 O1 . 10_564 167.24(14) yes
O1 Zr2 O4 . . 94.98(5) yes
O1 Zr2 O4 10_564 . 94.97(5) ?
O1 Zr2 O4 . 10_564 94.98(5) ?
O1 Zr2 O4 10_564 10_564 94.97(5) ?
O4 Zr2 O4 . 10_564 77.38(12) yes
O1 Zr2 O2 . 10_564 88.28(2) ?
O1 Zr2 O2 10_564 10_564 88.28(2) ?
O4 Zr2 O2 . 10_564 66.97(9) ?
O4 Zr2 O2 10_564 10_564 144.35(8) ?
O1 Zr2 O2 . . 88.28(2) yes
O1 Zr2 O2 10_564 . 88.28(2) ?
O4 Zr2 O2 . . 144.35(8) ?
O4 Zr2 O2 10_564 . 66.98(9) yes
O2 Zr2 O2 10_564 . 148.68(12) ?
O1 Zr2 O3 . . 83.62(7) yes
O1 Zr2 O3 10_564 . 83.62(7) ?
O4 Zr2 O3 . . 141.31(6) ?
O4 Zr2 O3 10_564 . 141.31(6) ?
O2 Zr2 O3 10_564 . 74.34(6) ?
O2 Zr2 O3 . . 74.34(6) yes
O6 Cr1 O6 10_464 . 107.8(4) yes
O6 Cr1 O2 10_464 . 112.50(13) ?
O6 Cr1 O2 . . 112.50(13) yes
O6 Cr1 O2 10_464 10_464 112.50(13) ?
O6 Cr1 O2 . 10_464 112.50(13) ?
O2 Cr1 O2 . 10_464 99.01(16) yes
O6 Cr1 O6 10_464 17_565 132.59(13) ?
O6 Cr1 O6 . 17_565 24.8(4) ?
O2 Cr1 O6 . 17_565 97.31(10) ?
O2 Cr1 O6 10_464 17_565 97.31(10) ?
O6 Cr1 O6 10_464 26 24.8(4) ?
O6 Cr1 O6 . 26 132.59(13) ?
O2 Cr1 O6 . 26 97.31(10) ?
O2 Cr1 O6 10_464 26 97.31(10) ?
O6 Cr1 O6 17_565 26 157.4(3) ?
O6 Cr1 O5 10_464 17_565 62.05(17) ?
O6 Cr1 O5 . 17_565 62.05(18) ?
O2 Cr1 O5 . 17_565 167.80(16) ?
O2 Cr1 O5 10_464 17_565 93.19(15) ?
O6 Cr1 O5 17_565 17_565 81.03(12) ?
O6 Cr1 O5 26 17_565 81.03(12) ?
O6 Cr1 O5 10_464 26 62.05(17) ?
O6 Cr1 O5 . 26 62.05(17) ?
O2 Cr1 O5 . 26 93.18(15) ?
O2 Cr1 O5 10_464 26 167.81(16) ?
O6 Cr1 O5 17_565 26 81.03(12) ?
O6 Cr1 O5 26 26 81.03(12) ?
O5 Cr1 O5 17_565 26 74.6(3) ?
Cr2 Cr2 O3 10_554 17_665 72.46(5) ?
Cr2 Cr2 O5 10_554 . 172.83(19) ?
O3 Cr2 O5 17_665 . 100.4(2) yes
Cr2 Cr2 O1 10_554 . 73.56(4) ?
O3 Cr2 O1 17_665 . 113.37(9) ?
O5 Cr2 O1 . . 110.11(10) ?
Cr2 Cr2 O1 10_554 10_554 73.56(4) ?
O3 Cr2 O1 17_665 10_554 113.37(9) yes
O5 Cr2 O1 . 10_554 110.11(10) yes
O1 Cr2 O1 . 10_554 109.21(16) yes
Cr2 O1 Cr2 10_554 . 32.87(8) ?
Cr2 O1 Zr2 10_554 . 150.03(13) ?
Cr2 O1 Zr2 . . 150.03(13) ?
Cr2 O1 O5 10_554 10_554 33.88(9) ?
Cr2 O1 O5 . 10_554 66.63(11) ?
Zr2 O1 O5 . 10_554 123.41(9) ?
Cr2 O1 O5 10_554 . 66.63(11) ?
Cr2 O1 O5 . . 33.88(9) ?
Zr2 O1 O5 . . 123.41(9) ?
O5 O1 O5 10_554 . 100.02(19) ?
Cr2 O1 O3 10_554 17_665 32.12(7) ?
Cr2 O1 O3 . 17_665 32.12(7) ?
Zr2 O1 O3 . 17_665 126.59(12) ?
O5 O1 O3 10_554 17_665 53.53(11) ?
O5 O1 O3 . 17_665 53.54(11) ?
Cr2 O1 O1 10_554 10_554 35.39(8) ?
Cr2 O1 O1 . 10_554 35.40(8) ?
Zr2 O1 O1 . 10_554 173.62(7) ?
O5 O1 O1 10_554 10_554 59.32(8) ?
O5 O1 O1 . 10_554 59.32(8) ?
O3 O1 O1 17_665 10_554 59.79(7) ?
Cr2 O1 O3 10_554 . 103.49(12) ?
Cr2 O1 O3 . . 103.49(12) ?
Zr2 O1 O3 . . 50.51(8) ?
O5 O1 O3 10_554 . 95.41(10) ?
O5 O1 O3 . . 95.41(10) ?
O3 O1 O3 17_665 . 76.08(6) ?
O1 O1 O3 10_554 . 135.88(7) ?
Cr1 O2 Zr2 . . 155.17(13) ?
Cr1 O2 Zr1 . . 94.19(11) ?
Zr2 O2 Zr1 . . 110.64(9) ?
Cr1 O2 O4 . 10_564 149.55(15) ?
Zr2 O2 O4 . 10_564 55.28(8) ?
Zr1 O2 O4 . 10_564 55.36(8) ?
Cr1 O2 O2 . 10_464 40.50(8) ?
Zr2 O2 O2 . 10_464 164.33(6) ?
Zr1 O2 O2 . 10_464 53.69(6) ?
O4 O2 O2 10_564 10_464 109.05(8) ?
Cr1 O2 O3 . . 101.47(11) ?
Zr2 O2 O3 . . 53.69(8) ?
Zr1 O2 O3 . . 164.34(12) ?
O4 O2 O3 10_564 . 108.98(13) ?
O2 O2 O3 10_464 . 141.97(8) ?
Cr1 O2 O6 . 10_464 31.85(10) ?
Zr2 O2 O6 . 10_464 131.57(10) ?
Zr1 O2 O6 . 10_464 108.50(11) ?
O4 O2 O6 10_564 10_464 149.54(14) ?
O2 O2 O6 10_464 10_464 61.33(7) ?
O3 O2 O6 . 10_464 85.31(11) ?
Cr1 O2 O6 . . 31.85(10) ?
Zr2 O2 O6 . . 131.57(10) ?
Zr1 O2 O6 . . 108.50(11) ?
O4 O2 O6 10_564 . 149.54(14) ?
O2 O2 O6 10_464 . 61.33(7) ?
O3 O2 O6 . . 85.31(11) ?
O6 O2 O6 10_464 . 55.0(3) ?
Cr1 O2 O4 . 27_475 87.60(8) ?
Zr2 O2 O4 . 27_475 108.65(6) ?
Zr1 O2 O4 . 27_475 48.23(5) ?
O4 O2 O4 10_564 27_475 72.30(7) ?
O2 O2 O4 10_464 27_475 62.12(5) ?
O3 O2 O4 . 27_475 131.75(5) ?
O6 O2 O4 10_464 27_475 78.14(13) ?
O6 O2 O4 . 27_475 118.54(11) ?
Cr1 O2 O4 . 20_656 87.60(8) ?
Zr2 O2 O4 . 20_656 108.65(6) ?
Zr1 O2 O4 . 20_656 48.23(5) ?
O4 O2 O4 10_564 20_656 72.31(7) ?
O2 O2 O4 10_464 20_656 62.12(5) ?
O3 O2 O4 . 20_656 131.75(5) ?
O6 O2 O4 10_464 20_656 118.54(11) ?
O6 O2 O4 . 20_656 78.14(13) ?
O4 O2 O4 27_475 20_656 95.52(10) ?
Cr2 O3 Cr2 26 17_665 35.09(11) ?
Cr2 O3 Zr2 26 . 162.46(5) ?
Cr2 O3 Zr2 17_665 . 162.46(5) ?
Cr2 O3 O5 26 26 40.07(13) ?
Cr2 O3 O5 17_665 26 75.16(17) ?
Zr2 O3 O5 . 26 122.38(14) ?
Cr2 O3 O5 26 17_665 75.16(17) ?
Cr2 O3 O5 17_665 17_665 40.07(13) ?
Zr2 O3 O5 . 17_665 122.38(14) ?
O5 O3 O5 26 17_665 115.2(3) ?
Cr2 O3 O2 26 . 110.49(6) ?
Cr2 O3 O2 17_665 . 145.58(12) ?
Zr2 O3 O2 . . 51.97(8) ?
O5 O3 O2 26 . 70.42(13) ?
O5 O3 O2 17_665 . 174.35(19) ?
Cr2 O3 O2 26 10_564 145.58(12) ?
Cr2 O3 O2 17_665 10_564 110.49(6) ?
Zr2 O3 O2 . 10_564 51.97(8) ?
O5 O3 O2 26 10_564 174.35(19) ?
O5 O3 O2 17_665 10_564 70.42(13) ?
O2 O3 O2 . 10_564 103.93(16) ?
Cr2 O3 O1 26 17_665 34.51(7) ?
Cr2 O3 O1 17_665 17_665 34.51(7) ?
Zr2 O3 O1 . 17_665 149.79(7) ?
O5 O3 O1 26 17_665 62.43(13) ?
O5 O3 O1 17_665 17_665 62.43(13) ?
O2 O3 O1 . 17_665 122.17(5) ?
O2 O3 O1 10_564 17_665 122.17(5) ?
Cr2 O3 O1 26 26 34.51(7) ?
Cr2 O3 O1 17_665 26 34.51(7) ?
Zr2 O3 O1 . 26 149.79(7) ?
O5 O3 O1 26 26 62.43(13) ?
O5 O3 O1 17_665 26 62.43(13) ?
O2 O3 O1 . 26 122.17(5) ?
O2 O3 O1 10_564 26 122.17(5) ?
O1 O3 O1 17_665 26 60.41(13) ?
Cr2 O3 O1 26 . 131.59(6) ?
Cr2 O3 O1 17_665 . 131.59(6) ?
Zr2 O3 O1 . . 45.87(7) ?
O5 O3 O1 26 . 111.89(9) ?
O5 O3 O1 17_665 . 111.89(9) ?
O2 O3 O1 . . 64.60(7) ?
O2 O3 O1 10_564 . 64.60(7) ?
O1 O3 O1 17_665 . 103.92(6) ?
O1 O3 O1 26 . 164.33(12) ?
Cr2 O3 O1 26 10_564 131.59(6) ?
Cr2 O3 O1 17_665 10_564 131.59(6) ?
Zr2 O3 O1 . 10_564 45.87(7) ?
O5 O3 O1 26 10_564 111.89(9) ?
O5 O3 O1 17_665 10_564 111.89(9) ?
O2 O3 O1 . 10_564 64.60(7) ?
O2 O3 O1 10_564 10_564 64.60(7) ?
O1 O3 O1 17_665 10_564 164.33(12) ?
O1 O3 O1 26 10_564 103.92(6) ?
O1 O3 O1 . 10_564 91.75(14) ?
Zr2 O4 Zr1 . 1_655 116.99(10) ?
Zr2 O4 O2 . 10_564 57.75(8) ?
Zr1 O4 O2 1_655 10_564 59.25(8) ?
Zr2 O4 O4 . 10_564 51.31(6) ?
Zr1 O4 O4 1_655 10_564 168.30(6) ?
O2 O4 O4 10_564 10_564 109.06(8) ?
Zr2 O4 O5 . 20_666 106.10(10) ?
Zr1 O4 O5 1_655 20_666 127.62(9) ?
O2 O4 O5 10_564 20_666 147.85(12) ?
O4 O4 O5 10_564 20_666 61.86(7) ?
Zr2 O4 O5 . 27_565 106.10(10) ?
Zr1 O4 O5 1_655 27_565 127.62(9) ?
O2 O4 O5 10_564 27_565 147.85(12) ?
O4 O4 O5 10_564 27_565 61.86(7) ?
O5 O4 O5 20_666 27_565 58.7(2) ?
Zr2 O4 O2 . 20_766 147.12(7) ?
Zr1 O4 O2 1_655 20_766 51.17(6) ?
O2 O4 O2 10_564 20_766 102.41(10) ?
O4 O4 O2 10_564 20_766 137.75(5) ?
O5 O4 O2 20_666 20_766 76.45(7) ?
O5 O4 O2 27_565 20_766 102.97(11) ?
Zr2 O4 O2 . 27_565 147.12(7) ?
Zr1 O4 O2 1_655 27_565 51.17(6) ?
O2 O4 O2 10_564 27_565 102.41(10) ?
O4 O4 O2 10_564 27_565 137.75(5) ?
O5 O4 O2 20_666 27_565 102.97(11) ?
O5 O4 O2 27_565 27_565 76.45(7) ?
O2 O4 O2 20_766 27_565 55.75(10) ?
Cr2 O5 O6 . 26_545 135.4(2) ?
Cr2 O5 O6 . 17_565 135.4(2) ?
O6 O5 O6 26_545 17_565 76.0(3) ?
Cr2 O5 Cr1 . 17_565 134.5(3) ?
O6 O5 Cr1 26_545 17_565 42.33(18) ?
O6 O5 Cr1 17_565 17_565 42.33(18) ?
Cr2 O5 O3 . 17_665 39.56(14) ?
O6 O5 O3 26_545 17_665 109.6(2) ?
O6 O5 O3 17_565 17_665 109.6(2) ?
Cr1 O5 O3 17_565 17_665 94.9(2) ?
Cr2 O5 O1 . . 36.01(10) ?
O6 O5 O1 26_545 . 171.4(2) ?
O6 O5 O1 17_565 . 111.11(14) ?
Cr1 O5 O1 17_565 . 140.81(15) ?
O3 O5 O1 17_665 . 64.04(14) ?
Cr2 O5 O1 . 10_554 36.01(10) ?
O6 O5 O1 26_545 10_554 111.11(14) ?
O6 O5 O1 17_565 10_554 171.4(2) ?
Cr1 O5 O1 17_565 10_554 140.81(15) ?
O3 O5 O1 17_665 10_554 64.04(14) ?
O1 O5 O1 . 10_554 61.37(15) ?
Cr2 O5 O5 . 10_454 172.82(19) ?
O6 O5 O5 26_545 10_454 48.35(16) ?
O6 O5 O5 17_565 10_454 48.35(16) ?
Cr1 O5 O5 17_565 10_454 52.69(13) ?
O3 O5 O5 17_665 10_454 147.61(14) ?
O1 O5 O5 . 10_454 140.01(10) ?
O1 O5 O5 10_554 10_454 140.01(10) ?
Cr2 O5 O4 . 20_656 113.3(2) ?
O6 O5 O4 26_545 20_656 105.9(2) ?
O6 O5 O4 17_565 20_656 72.2(2) ?
Cr1 O5 O4 17_565 20_656 106.59(18) ?
O3 O5 O4 17_665 20_656 143.78(15) ?
O1 O5 O4 . 20_656 81.31(11) ?
O1 O5 O4 10_554 20_656 109.28(18) ?
O5 O5 O4 10_454 20_656 60.63(10) ?
Cr2 O5 O4 . 27_465 113.3(2) ?
O6 O5 O4 26_545 27_465 72.2(2) ?
O6 O5 O4 17_565 27_465 105.9(2) ?
Cr1 O5 O4 17_565 27_465 106.59(18) ?
O3 O5 O4 17_665 27_465 143.78(15) ?
O1 O5 O4 . 27_465 109.28(18) ?
O1 O5 O4 10_554 27_465 81.31(11) ?
O5 O5 O4 10_454 27_465 60.63(10) ?
O4 O5 O4 20_656 27_465 56.27(13) ?
Cr2 O5 O6 . . 122.03(16) ?
O6 O5 O6 26_545 . 86.56(17) ?
O6 O5 O6 17_565 . 13.39(18) ?
Cr1 O5 O6 17_565 . 48.28(13) ?
O3 O5 O6 17_665 . 98.43(15) ?
O1 O5 O6 . . 99.85(10) ?
O1 O5 O6 10_554 . 158.03(19) ?
O5 O5 O6 10_454 . 61.65(12) ?
O4 O5 O6 20_656 . 76.45(13) ?
O4 O5 O6 27_465 . 117.68(19) ?
Cr2 O5 O6 . 10_454 122.03(16) ?
O6 O5 O6 26_545 10_454 13.39(18) ?
O6 O5 O6 17_565 10_454 86.56(17) ?
Cr1 O5 O6 17_565 10_454 48.28(13) ?
O3 O5 O6 17_665 10_454 98.43(15) ?
O1 O5 O6 . 10_454 158.03(19) ?
O1 O5 O6 10_554 10_454 99.85(10) ?
O5 O5 O6 10_454 10_454 61.65(12) ?
O4 O5 O6 20_656 10_454 117.68(19) ?
O4 O5 O6 27_465 10_454 76.45(13) ?
O6 O5 O6 . 10_454 95.6(2) ?
O6 O6 Cr1 17_565 . 114.0(7) ?
O6 O6 O5 17_565 26 138.14(17) ?
Cr1 O6 O5 . 26 75.6(2) ?
O6 O6 O5 17_565 17_565 138.14(16) ?
Cr1 O6 O5 . 17_565 75.6(2) ?
O5 O6 O5 26 17_565 83.3(3) ?
O6 O6 Cr1 17_565 17_565 41.2(5) ?
Cr1 O6 Cr1 . 17_565 155.2(4) ?
O5 O6 Cr1 26 17_565 121.4(2) ?
O5 O6 Cr1 17_565 17_565 121.4(2) ?
O6 O6 O6 17_565 10_464 150.1(6) ?
Cr1 O6 O6 . 10_464 36.1(2) ?
O5 O6 O6 26 10_464 51.98(16) ?
O5 O6 O6 17_565 10_464 51.98(16) ?
Cr1 O6 O6 17_565 10_464 168.69(15) ?
O6 O6 O2 17_565 . 91.6(6) ?
Cr1 O6 O2 . . 35.66(10) ?
O5 O6 O2 26 . 73.3(2) ?
O5 O6 O2 17_565 . 110.5(3) ?
Cr1 O6 O2 17_565 . 126.8(2) ?
O6 O6 O2 10_464 . 62.52(13) ?
O6 O6 O2 17_565 10_464 91.6(6) ?
Cr1 O6 O2 . 10_464 35.66(10) ?
O5 O6 O2 26 10_464 110.5(2) ?
O5 O6 O2 17_565 10_464 73.3(2) ?
Cr1 O6 O2 17_565 10_464 126.8(2) ?
O6 O6 O2 10_464 10_464 62.52(13) ?
O2 O6 O2 . 10_464 57.35(14) ?
O6 O6 O5 17_565 . 28.47(12) ?
Cr1 O6 O5 . . 108.6(2) ?
O5 O6 O5 26 . 110.0(2) ?
O5 O6 O5 17_565 . 166.61(18) ?
Cr1 O6 O5 17_565 . 50.69(15) ?
O6 O6 O5 10_464 . 137.81(12) ?
O2 O6 O5 . . 76.10(13) ?
O2 O6 O5 10_464 . 102.4(2) ?
O6 O6 O5 17_565 10_454 28.47(12) ?
Cr1 O6 O5 . 10_454 108.6(2) ?
O5 O6 O5 26 10_454 166.61(18) ?
O5 O6 O5 17_565 10_454 110.0(2) ?
Cr1 O6 O5 17_565 10_454 50.69(15) ?
O6 O6 O5 10_464 10_454 137.81(12) ?
O2 O6 O5 . 10_454 102.4(2) ?
O2 O6 O5 10_464 10_454 76.09(13) ?
O5 O6 O5 . 10_454 56.7(2) ?

loop_
_geom_bond_atom_site_label_1
_geom_bond_atom_site_label_2
_geom_bond_site_symmetry_2
_geom_bond_distance
_geom_bond_publ_flag
Zr1 O4 20_656 2.152(2) ?
Zr1 O4 27_475 2.152(2) ?
Zr1 O4 10_564 2.152(2) yes
Zr1 O4 1_455 2.152(2) ?
Zr1 O2 10_464 2.248(2) ?
Zr1 O2 . 2.248(2) yes
Zr1 O2 20_666 2.248(2) ?
Zr1 O2 27_465 2.248(2) ?
Zr2 O1 . 2.080(2) yes
Zr2 O1 10_564 2.080(2) ?
Zr2 O4 . 2.124(2) yes
Zr2 O4 10_564 2.124(2) ?
Zr2 O2 10_564 2.186(2) ?
Zr2 O2 . 2.186(2) yes
Zr2 O3 . 2.236(4) yes
Cr1 O6 10_464 1.584(6) ?
Cr1 O6 . 1.584(6) yes
Cr1 O2 . 1.750(2) yes
Cr1 O2 10_464 1.750(2) ?
Cr1 O6 17_565 2.198(6) ?
Cr1 O6 26 2.198(6) ?
Cr1 O5 17_565 2.279(5) ?
Cr1 O5 26 2.279(5) ?
Cr2 Cr2 10_554 .950(2) ?
Cr2 O3 17_665 1.575(4) yes
Cr2 O5 . 1.592(5) yes
Cr2 O1 . 1.679(2) yes
Cr2 O1 10_554 1.679(2) ?
O1 Cr2 10_554 1.679(2) ?
O1 O5 10_554 2.681(5) ?
O1 O5 . 2.681(5) ?
O1 O3 17_665 2.720(4) ?
O1 O1 10_554 2.737(5) ?
O1 O3 . 2.880(4) ?
O2 O4 10_564 2.379(3) ?
O2 O2 10_464 2.662(5) ?
O2 O3 . 2.672(3) ?
O2 O6 10_464 2.774(5) ?
O2 O6 . 2.774(5) ?
O2 O4 27_475 2.847(2) ?
O2 O4 20_656 2.847(2) ?
O3 Cr2 26 1.575(4) ?
O3 Cr2 17_665 1.575(4) ?
O3 O5 26 2.433(6) ?
O3 O5 17_665 2.433(6) ?
O3 O2 10_564 2.672(3) ?
O3 O1 17_665 2.720(4) ?
O3 O1 26 2.720(4) ?
O3 O1 10_564 2.880(4) ?
O4 Zr1 1_655 2.152(2) ?
O4 O2 10_564 2.378(3) ?
O4 O4 10_564 2.656(5) ?
O4 O5 20_666 2.816(5) ?
O4 O5 27_565 2.816(5) ?
O4 O2 20_766 2.847(2) ?
O4 O2 27_565 2.847(2) ?
O5 O6 26_545 2.078(7) ?
O5 O6 17_565 2.078(7) ?
O5 Cr1 17_565 2.279(5) ?
O5 O3 17_665 2.433(6) ?
O5 O1 10_554 2.681(5) ?
O5 O5 10_454 2.762(10) ?
O5 O4 20_656 2.816(5) ?
O5 O4 27_465 2.816(5) ?
O5 O6 . 2.909(6) ?
O5 O6 10_454 2.909(6) ?
O6 O6 17_565 1.009(12) ?
O6 O5 26 2.078(7) ?
O6 O5 17_565 2.078(7) ?
O6 Cr1 17_565 2.198(6) ?
O6 O6 10_464 2.560(12) ?
O6 O2 10_464 2.774(5) ?
O6 O5 10_454 2.909(6) ?
